data_2310630
loop_
_publ_author_name
'MacLennan, G.'
'Beevers, C.A.'

_publ_section_title
;
 The Crystal Structure of Monocalcium Phosphate Monohydrate, Ca (H2 P O4)2
 H2 O
;
_journal_name_full 'Acta Crystallographica (1,1948-23,1967)'
_journal_page_first 187
_journal_page_last 190
_journal_volume 9
_journal_year 1956
_chemical_formula_sum 'Ca H6 O9 P2'
_chemical_name_systematic 'Ca (H2 P O4)2 H2 O'
_space_group_IT_number 2
_symmetry_space_group_name_Hall '-P 1'
_symmetry_space_group_name_H-M 'P -1'
_cell_angle_alpha 98.6
_cell_angle_beta 118
_cell_angle_gamma 83.4
_cell_formula_units_Z 2
_cell_length_a 5.61
_cell_length_b 11.89
_cell_length_c 6.46
_cell_volume 375.691
_citation_journal_id_ASTM ACCRA9
_cod_data_source_file MacLennan_ACCRA9_1956_186.cif
_cod_data_source_block H6Ca1O9P2
_cod_original_cell_volume 375.6908
_cod_original_formula_sum 'H6 Ca1 O9 P2'
_cod_database_code 2310630

loop_
_symmetry_equiv_pos_as_xyz
x,y,z
-x,-y,-z

loop_
_atom_site_label
_atom_site_type_symbol
_atom_site_fract_x
_atom_site_fract_y
_atom_site_fract_z
_atom_site_occupancy
_atom_site_U_iso_or_equiv
O4 O-2 0.568 0.192 0.092 1 0.0
O7 O-2 0.633 0.417 0.783 1 0.0
O8 O-2 0.225 0.408 0.375 1 0.0
P2 P+5 0.353 0.372 0.617 1 0.0
Ca1 Ca+2 0.728 0.103 0.772 1 0.0
O9 O-2 0.067 0.25 0 1 0.0
O3 O-2 0.933 0.175 0.508 1 0.0
P1 P+5 0.75 0.097 0.275 1 0.0
O2 O-2 0.9 0.025 0.175 1 0.0
O6 O-2 0.167 0.408 0.725 1 0.0
O1 O-2 0.6 0.025 0.342 1 0.0
O5 O-2 0.375 0.25 0.6 1 0.0
